data_4519504
loop_
_publ_author_name
'Abdel Rahman Al Ahmad'
'Thierry Maris'
'James D. Wuest'

_publ_contact_author_id_orcid 0000-0001-9731-4046
_publ_section_title
;
 ArOCF3, ArOCHF2, ArOCH2F, and ArOCH3: What the F Does to Control the
 Crystallization of Riluzole and Analogous Fluoromethyl Ethers
;
_journal_name_full 'Crystal growth & Design'
_journal_page_first 6408
_journal_page_last 6420
_journal_paper_doi 10.1021/acs.cgd.5c00831
_journal_volume 25
_journal_year 2025
_chemical_formula_moiety '0.55(C8 H5 F3 N2 O S), 0.45(C8 H8 N2 O S)'
_chemical_formula_sum 'C8 H6.34 F1.66 N2 O S'
_chemical_formula_weight 210.14
_chemical_name_systematic
;
 6-(trifluoromethoxy)-1,3-benzothiazol-2-amine :
 6-methoxy-1,3-benzothiazol-2-amine
 0.55 : 0.45
;
_space_group_crystal_system orthorhombic
_space_group_IT_number 61
_space_group_name_Hall '-P 2ac 2ab'
_space_group_name_H-M_alt 'P b c a'
_atom_sites_solution_hydrogens mixed
_atom_sites_solution_primary dual
_audit_contact_author_email thierry.maris@umontreal.ca
_audit_contact_author_name 'Thierry Maris'
_audit_contact_author_phone '+1 514 340 4711 2579'
_audit_creation_date 2025-01-06
_cell_angle_alpha 90
_cell_angle_beta 90
_cell_angle_gamma 90
_cell_formula_units_Z 16
_cell_length_a 11.3565(4)
_cell_length_b 8.0773(3)
_cell_length_c 38.0249(14)
_cell_measurement_reflns_used 9789
_cell_measurement_temperature 150
_cell_measurement_theta_max 54.931
_cell_measurement_theta_min 3.946
_cell_volume 3488.0(2)
_computing_cell_refinement
;
SAINT (2020) V8.40B; Integration Software for Single Crystal Data.
Bruker AXS Inc., Madison, WI 53719-1173.
;
_computing_data_collection
;
APEX 3 (2019) Bruker AXS Inc., Madison, WI 53719-1173.
;
_computing_data_reduction
;
SAINT (2020) V8.40B; Integration Software for Single Crystal Data.
Bruker AXS Inc., Madison, WI 53719-1173.
;
_computing_molecular_graphics 'Olex2 1.3 (Dolomanov et al., 2009)'
_computing_publication_material 'Olex2 1.3 (Dolomanov et al., 2009)'
_computing_structure_refinement 'XL  (Sheldrick, 2008)'
_computing_structure_solution 'SHELXT 2018/2 (Sheldrick, 2018)'
_diffrn_ambient_temperature 150
_diffrn_detector 'CMOS Area detector'
_diffrn_detector_area_resol_mean 10.42
_diffrn_detector_type 'Bruker CMOS Photon III '
_diffrn_measured_fraction_theta_full 0.997
_diffrn_measured_fraction_theta_max 0.997
_diffrn_measurement_device 'k-geometry diffractometer'
_diffrn_measurement_device_type 'Bruker Venture Metaljet'
_diffrn_measurement_method '\w and \f scans'
_diffrn_radiation_collimation 'Focusing mirrors'
_diffrn_radiation_monochromator 'Helios MX Mirror Optics'
_diffrn_radiation_probe x-ray
_diffrn_radiation_type 'Ga K\a'
_diffrn_radiation_wavelength 1.34139
_diffrn_reflns_av_R_equivalents 0.0275
_diffrn_reflns_av_unetI/netI 0.0185
_diffrn_reflns_Laue_measured_fraction_full 0.997
_diffrn_reflns_Laue_measured_fraction_max 0.997
_diffrn_reflns_limit_h_max 13
_diffrn_reflns_limit_h_min -13
_diffrn_reflns_limit_k_max 9
_diffrn_reflns_limit_k_min -9
_diffrn_reflns_limit_l_max 46
_diffrn_reflns_limit_l_min -46
_diffrn_reflns_number 29986
_diffrn_reflns_point_group_measured_fraction_full 0.997
_diffrn_reflns_point_group_measured_fraction_max 0.997
_diffrn_reflns_theta_full 53.594
_diffrn_reflns_theta_max 54.982
_diffrn_reflns_theta_min 3.945
_diffrn_source 'Metal Jet'
_diffrn_source_current 2.85
_diffrn_source_power 0.1986735
_diffrn_source_target Ga
_diffrn_source_type 'Gallium Liquid Metal Jet Source'
_diffrn_source_voltage 69.71
_exptl_absorpt_coefficient_mu 2.154
_exptl_absorpt_correction_T_max 0.3027
_exptl_absorpt_correction_T_min 0.2140
_exptl_absorpt_correction_type multi-scan
_exptl_absorpt_process_details
;
SADABS-2016/2 (Bruker,2016/2) was used for absorption correction.
wR2(int) was 0.1018 before and 0.0544 after correction.
The Ratio of minimum to maximum transmission is 0.7070.
The \l/2 correction factor is Not present.
;
_exptl_crystal_colour 'clear light colourless'
_exptl_crystal_colour_lustre clear
_exptl_crystal_colour_modifier light
_exptl_crystal_colour_primary colourless
_exptl_crystal_density_diffrn 1.601
_exptl_crystal_description plate
_exptl_crystal_F_000 1717
_exptl_crystal_size_max 0.17
_exptl_crystal_size_mid 0.1
_exptl_crystal_size_min 0.08
_refine_diff_density_max 0.342
_refine_diff_density_min -0.356
_refine_diff_density_rms 0.046
_refine_ls_extinction_coef 0.00101(19)
_refine_ls_extinction_expression Fc^*^=kFc[1+0.001xFc^2^\l^3^/sin(2\q)]^-1/4^
_refine_ls_extinction_method 'SHELXL-2019/2 (Sheldrick 2019)'
_refine_ls_goodness_of_fit_ref 0.985
_refine_ls_hydrogen_treatment mixed
_refine_ls_matrix_type full
_refine_ls_number_parameters 310
_refine_ls_number_reflns 3300
_refine_ls_number_restraints 60
_refine_ls_restrained_S_all 1.099
_refine_ls_R_factor_all 0.0393
_refine_ls_R_factor_gt 0.0365
_refine_ls_shift/su_max 0.001
_refine_ls_shift/su_mean 0.000
_refine_ls_structure_factor_coef Fsqd
_refine_ls_weighting_details 'w=1/[\s^2^(Fo^2^)+(0.0549P)^2^+3.3261P] where P=(Fo^2^+2Fc^2^)/3'
_refine_ls_weighting_scheme calc
_refine_ls_wR_factor_gt 0.1009
_refine_ls_wR_factor_ref 0.1030
_reflns_Friedel_coverage 0.000
_reflns_Friedel_fraction_full .
_reflns_Friedel_fraction_max .
_reflns_number_gt 3056
_reflns_number_total 3300
_reflns_threshold_expression 'I > 2\s(I)'
_cod_data_source_file 10-1a_1d_055RZ_045TZ_jw25212.cif
_cod_data_source_block jw25212
_cod_database_code 4519504

loop_
_space_group_symop_id
_space_group_symop_operation_xyz
1 'x, y, z'
2 '-x+1/2, -y, z+1/2'
3 '-x, y+1/2, -z+1/2'
4 'x+1/2, -y+1/2, -z'
5 '-x, -y, -z'
6 'x-1/2, y, -z-1/2'
7 'x, -y-1/2, z-1/2'
8 '-x-1/2, y-1/2, z'

loop_
_atom_site_label
_atom_site_type_symbol
_atom_site_fract_x
_atom_site_fract_y
_atom_site_fract_z
_atom_site_U_iso_or_equiv
_atom_site_adp_type
_atom_site_occupancy
_atom_site_site_symmetry_order
_atom_site_calc_flag
_atom_site_refinement_flags_posn
_atom_site_refinement_flags_adp
_atom_site_refinement_flags_occupancy
_atom_site_disorder_assembly
_atom_site_disorder_group
S1B S 0.25360(4) 0.79994(7) 0.38570(2) 0.03693(17) Uani 1 1 d . . . . .
F1B F 0.5874(6) 0.9326(4) 0.49081(12) 0.1055(19) Uani 0.643(9) 1 d D U P A 1
F1C F 0.6638(9) 0.8744(14) 0.48245(17) 0.105(4) Uani 0.357(9) 1 d D U P A 2
F2C F 0.7032(8) 0.6293(14) 0.4988(3) 0.117(4) Uani 0.357(9) 1 d D U P A 2
F2B F 0.7240(3) 0.7555(9) 0.48493(9) 0.0878(19) Uani 0.643(9) 1 d D U P A 1
F3B F 0.6333(9) 0.7759(11) 0.53361(12) 0.081(2) Uani 0.643(9) 1 d D U P A 1
F3C F 0.6234(18) 0.7970(15) 0.53448(19) 0.058(3) Uani 0.357(9) 1 d D U P A 2
O1B O 0.53357(16) 0.6797(3) 0.49088(4) 0.0595(5) Uani 1 1 d . . . . .
N1B N 0.23720(15) 0.6956(2) 0.31844(4) 0.0365(4) Uani 1 1 d . . . . .
H1BA H 0.260774 0.639915 0.299830 0.044 Uiso 1 1 calc R U . . .
H1BB H 0.171565 0.753350 0.317613 0.044 Uiso 1 1 calc R U . . .
N2B N 0.39927(14) 0.6099(2) 0.35135(4) 0.0315(4) Uani 1 1 d . . . . .
C1B C 0.30090(17) 0.6924(2) 0.34786(5) 0.0304(4) Uani 1 1 d . . . . .
C2B C 0.37471(17) 0.7212(3) 0.40820(5) 0.0327(4) Uani 1 1 d . . . . .
C3B C 0.44237(17) 0.6230(3) 0.38550(5) 0.0303(4) Uani 1 1 d . . . . .
C4B C 0.54260(18) 0.5446(3) 0.39824(6) 0.0387(5) Uani 1 1 d . . . . .
H4B H 0.589452 0.478187 0.383090 0.046 Uiso 1 1 calc R U . . .
C5B C 0.5736(2) 0.5640(3) 0.43322(6) 0.0445(5) Uani 1 1 d . . . . .
H5B H 0.640769 0.508906 0.442408 0.053 Uiso 1 1 calc R U . . .
C6B C 0.5059(2) 0.6642(3) 0.45464(5) 0.0417(5) Uani 1 1 d . . . . .
C7B C 0.40588(19) 0.7448(3) 0.44303(5) 0.0389(5) Uani 1 1 d . . . . .
H7B H 0.360657 0.813153 0.458230 0.047 Uiso 1 1 calc R U . . .
C8B C 0.6213(2) 0.7681(5) 0.50001(7) 0.0639(8) Uani 1 1 d D . . . .
S1A S 0.54242(4) 0.41028(6) 0.22594(2) 0.03228(16) Uani 1 1 d . . . . .
F1A F 0.3784(12) 0.6620(17) 0.0648(3) 0.097(8) Uani 0.109(4) 1 d D . P B 2
F2A F 0.5208(9) 0.5875(17) 0.0951(4) 0.072(5) Uani 0.109(4) 1 d D . P B 2
F3A F 0.3700(12) 0.4429(13) 0.0927(4) 0.079(6) Uani 0.109(4) 1 d D . P B 2
O1A O 0.33316(13) 0.6574(2) 0.11455(4) 0.0406(4) Uani 1 1 d . . . . .
N1A N 0.49251(16) 0.4055(2) 0.29575(5) 0.0331(4) Uani 1 1 d . . . . .
H1AA H 0.468(2) 0.463(3) 0.3122(7) 0.048(8) Uiso 1 1 d . . . . .
H1AB H 0.566(2) 0.372(3) 0.2974(6) 0.040(6) Uiso 1 1 d . . . . .
N2A N 0.35729(13) 0.53039(19) 0.25758(4) 0.0284(4) Uani 1 1 d . . . . .
C1A C 0.45620(16) 0.4532(2) 0.26331(5) 0.0290(4) Uani 1 1 d . . . . .
C2A C 0.43659(16) 0.5075(2) 0.20024(5) 0.0281(4) Uani 1 1 d . . . . .
C3A C 0.34499(16) 0.5636(2) 0.22197(5) 0.0273(4) Uani 1 1 d . . . . .
C4A C 0.25158(16) 0.6503(2) 0.20655(5) 0.0313(4) Uani 1 1 d . . . . .
H4A H 0.188611 0.690235 0.220638 0.038 Uiso 1 1 calc R U . . .
C5A C 0.25171(17) 0.6771(2) 0.17078(5) 0.0327(4) Uani 1 1 d . . . . .
H5A H 0.188081 0.735417 0.160316 0.039 Uiso 1 1 calc R U . . .
C6A C 0.34409(17) 0.6198(2) 0.14952(5) 0.0315(4) Uani 1 1 d . . . . .
C7A C 0.43799(16) 0.5335(2) 0.16403(5) 0.0306(4) Uani 1 1 d . . . . .
H7A H 0.500726 0.493766 0.149822 0.037 Uiso 1 1 calc R U . . .
C8A C 0.4137(3) 0.5844(4) 0.09103(6) 0.0536(6) Uani 1 1 d D . . . .
H8AA H 0.384549 0.596300 0.066907 0.080 Uiso 0.891(4) 1 calc R U P B 1
H8AB H 0.422438 0.466601 0.096642 0.080 Uiso 0.891(4) 1 calc R U P B 1
H8AC H 0.490294 0.639475 0.093170 0.080 Uiso 0.891(4) 1 calc R U P B 1

loop_
_atom_site_aniso_label
_atom_site_aniso_U_11
_atom_site_aniso_U_22
_atom_site_aniso_U_33
_atom_site_aniso_U_23
_atom_site_aniso_U_13
_atom_site_aniso_U_12
S1B 0.0322(3) 0.0420(3) 0.0366(3) -0.0026(2) 0.0020(2) 0.0084(2)
F1B 0.161(5) 0.072(2) 0.083(3) -0.0118(18) -0.054(3) -0.003(3)
F1C 0.113(7) 0.142(8) 0.062(4) 0.006(5) -0.005(5) -0.084(6)
F2C 0.082(5) 0.157(8) 0.112(6) -0.070(6) -0.057(5) 0.060(5)
F2B 0.0493(18) 0.158(5) 0.0561(19) -0.028(3) 0.0045(14) -0.025(2)
F3B 0.057(3) 0.145(6) 0.040(3) -0.013(3) -0.013(2) 0.001(4)
F3C 0.064(6) 0.078(5) 0.032(5) -0.012(3) -0.006(4) 0.012(4)
O1B 0.0576(11) 0.0903(14) 0.0306(8) 0.0064(8) -0.0068(7) -0.0211(10)
N1B 0.0283(8) 0.0477(11) 0.0336(8) 0.0009(7) -0.0006(7) 0.0075(7)
N2B 0.0248(8) 0.0375(9) 0.0320(8) 0.0011(7) 0.0007(6) 0.0016(7)
C1B 0.0266(9) 0.0314(10) 0.0331(10) 0.0030(8) 0.0044(8) -0.0004(8)
C2B 0.0283(9) 0.0345(11) 0.0353(10) 0.0018(8) 0.0027(8) -0.0023(8)
C3B 0.0268(9) 0.0330(10) 0.0313(9) 0.0019(8) 0.0014(7) -0.0037(8)
C4B 0.0323(11) 0.0434(12) 0.0403(11) 0.0001(9) -0.0020(9) 0.0032(9)
C5B 0.0353(11) 0.0554(14) 0.0430(12) 0.0083(10) -0.0083(9) 0.0014(10)
C6B 0.0400(11) 0.0554(14) 0.0297(10) 0.0048(9) -0.0027(9) -0.0100(10)
C7B 0.0346(11) 0.0487(12) 0.0333(10) -0.0026(9) 0.0051(8) -0.0045(9)
C8B 0.0468(14) 0.106(3) 0.0391(13) -0.0130(15) -0.0060(11) -0.0036(16)
S1A 0.0250(3) 0.0333(3) 0.0385(3) 0.00045(19) 0.00228(18) 0.00641(18)
F1A 0.17(2) 0.052(9) 0.066(11) 0.009(8) 0.046(12) 0.009(11)
F2A 0.069(10) 0.096(13) 0.051(8) 0.023(8) 0.012(7) 0.002(9)
F3A 0.137(16) 0.043(9) 0.057(9) -0.018(7) -0.022(9) 0.026(9)
O1A 0.0395(8) 0.0466(9) 0.0356(8) 0.0029(6) 0.0004(6) 0.0059(7)
N1A 0.0295(9) 0.0327(9) 0.0372(9) -0.0007(7) -0.0018(7) 0.0049(7)
N2A 0.0229(8) 0.0263(8) 0.0361(9) -0.0018(6) 0.0011(6) -0.0007(6)
C1A 0.0260(9) 0.0227(9) 0.0382(10) -0.0020(7) 0.0008(8) -0.0026(7)
C2A 0.0225(9) 0.0223(9) 0.0396(10) -0.0009(7) 0.0006(7) -0.0010(7)
C3A 0.0229(9) 0.0215(9) 0.0374(10) -0.0027(7) 0.0015(7) -0.0022(7)
C4A 0.0229(9) 0.0289(10) 0.0419(10) -0.0030(8) 0.0024(8) 0.0015(7)
C5A 0.0276(9) 0.0271(10) 0.0435(11) -0.0003(8) -0.0024(8) 0.0031(8)
C6A 0.0323(10) 0.0276(9) 0.0345(10) -0.0007(8) -0.0005(8) -0.0029(8)
C7A 0.0260(9) 0.0280(10) 0.0377(10) -0.0033(8) 0.0040(8) -0.0003(8)
C8A 0.0617(17) 0.0645(18) 0.0346(12) -0.0005(11) 0.0035(11) 0.0085(13)

loop_
_atom_type_symbol
_atom_type_description
_atom_type_scat_dispersion_real
_atom_type_scat_dispersion_imag
_atom_type_scat_source
C C 0.0137 0.0067 'International Tables Vol C Tables 4.2.6.8 and 6.1.1.4'
H H 0.0000 0.0000 'International Tables Vol C Tables 4.2.6.8 and 6.1.1.4'
F F 0.0583 0.0400 'International Tables Vol C Tables 4.2.6.8 and 6.1.1.4'
N N 0.0241 0.0134 'International Tables Vol C Tables 4.2.6.8 and 6.1.1.4'
O O 0.0389 0.0241 'International Tables Vol C Tables 4.2.6.8 and 6.1.1.4'
S S 0.2925 0.4295 'International Tables Vol C Tables 4.2.6.8 and 6.1.1.4'

loop_
_geom_angle_atom_site_label_1
_geom_angle_atom_site_label_2
_geom_angle_atom_site_label_3
_geom_angle
_geom_angle_site_symmetry_1
_geom_angle_site_symmetry_3
C2B S1B C1B 88.88(9) . .
C8B O1B C6B 119.1(2) . .
H1BA N1B H1BB 120.0 . .
C1B N1B H1BA 120.0 . .
C1B N1B H1BB 120.0 . .
C1B N2B C3B 110.89(17) . .
N1B C1B S1B 120.65(15) . .
N2B C1B S1B 115.36(15) . .
N2B C1B N1B 123.98(18) . .
C3B C2B S1B 109.70(15) . .
C7B C2B S1B 128.48(17) . .
C7B C2B C3B 121.81(19) . .
N2B C3B C2B 115.13(17) . .
C4B C3B N2B 125.37(19) . .
C4B C3B C2B 119.48(18) . .
C3B C4B H4B 120.3 . .
C5B C4B C3B 119.4(2) . .
C5B C4B H4B 120.3 . .
C4B C5B H5B 120.3 . .
C6B C5B C4B 119.4(2) . .
C6B C5B H5B 120.3 . .
C5B C6B O1B 120.1(2) . .
C5B C6B C7B 123.0(2) . .
C7B C6B O1B 116.8(2) . .
C2B C7B H7B 121.6 . .
C6B C7B C2B 116.8(2) . .
C6B C7B H7B 121.6 . .
F1C C8B F2C 106.1(4) . .
F1C C8B F3C 114.8(8) . .
F1C C8B O1B 124.7(4) . .
F2B C8B F1B 101.9(3) . .
F3B C8B F1B 103.1(4) . .
F3B C8B F2B 110.2(5) . .
F3C C8B F2C 98.9(5) . .
O1B C8B F1B 104.1(3) . .
O1B C8B F2C 93.4(5) . .
O1B C8B F2B 122.4(3) . .
O1B C8B F3B 112.4(6) . .
O1B C8B F3C 112.3(9) . .
C2A S1A C1A 88.88(9) . .
C6A O1A C8A 117.69(17) . .
H1AA N1A H1AB 116(2) . .
C1A N1A H1AA 115.1(19) . .
C1A N1A H1AB 116.2(16) . .
C1A N2A C3A 110.03(16) . .
N1A C1A S1A 120.61(15) . .
N2A C1A S1A 116.03(15) . .
N2A C1A N1A 123.36(18) . .
C3A C2A S1A 109.13(14) . .
C7A C2A S1A 128.07(15) . .
C7A C2A C3A 122.78(17) . .
N2A C3A C2A 115.93(16) . .
N2A C3A C4A 125.58(17) . .
C4A C3A C2A 118.47(17) . .
C3A C4A H4A 120.3 . .
C5A C4A C3A 119.44(18) . .
C5A C4A H4A 120.3 . .
C4A C5A H5A 119.4 . .
C4A C5A C6A 121.21(18) . .
C6A C5A H5A 119.4 . .
O1A C6A C5A 114.75(17) . .
O1A C6A C7A 124.53(18) . .
C7A C6A C5A 120.72(18) . .
C2A C7A H7A 121.3 . .
C6A C7A C2A 117.38(17) . .
C6A C7A H7A 121.3 . .
F1A C8A F3A 111.9(5) . .
F1A C8A O1A 95.1(8) . .
F2A C8A F1A 114.2(5) . .
F2A C8A F3A 114.0(5) . .
F2A C8A O1A 123.8(8) . .
F3A C8A O1A 95.3(8) . .
O1A C8A H8AA 109.5 . .
O1A C8A H8AB 109.5 . .
O1A C8A H8AC 109.5 . .
H8AA C8A H8AB 109.5 . .
H8AA C8A H8AC 109.5 . .
H8AB C8A H8AC 109.5 . .

loop_
_geom_bond_atom_site_label_1
_geom_bond_atom_site_label_2
_geom_bond_distance
_geom_bond_site_symmetry_2
S1B C1B 1.764(2) .
S1B C2B 1.740(2) .
F1B C8B 1.427(5) .
F1C C8B 1.189(6) .
F2C C8B 1.457(6) .
F2B C8B 1.303(4) .
F3B C8B 1.286(6) .
F3C C8B 1.331(9) .
O1B C6B 1.419(3) .
O1B C8B 1.274(3) .
N1B H1BA 0.8800 .
N1B H1BB 0.8800 .
N1B C1B 1.333(3) .
N2B C1B 1.307(3) .
N2B C3B 1.392(2) .
C2B C3B 1.402(3) .
C2B C7B 1.384(3) .
C3B C4B 1.390(3) .
C4B H4B 0.9500 .
C4B C5B 1.385(3) .
C5B H5B 0.9500 .
C5B C6B 1.381(3) .
C6B C7B 1.382(3) .
C7B H7B 0.9500 .
S1A C1A 1.760(2) .
S1A C2A 1.7366(19) .
F1A C8A 1.245(10) .
F2A C8A 1.226(10) .
F3A C8A 1.248(10) .
O1A C6A 1.369(2) .
O1A C8A 1.409(3) .
N1A H1AA 0.83(3) .
N1A H1AB 0.88(3) .
N1A C1A 1.356(3) .
N2A C1A 1.303(2) .
N2A C3A 1.388(2) .
C2A C3A 1.404(3) .
C2A C7A 1.393(3) .
C3A C4A 1.400(3) .
C4A H4A 0.9500 .
C4A C5A 1.377(3) .
C5A H5A 0.9500 .
C5A C6A 1.403(3) .
C6A C7A 1.388(3) .
C7A H7A 0.9500 .
C8A H8AA 0.9800 .
C8A H8AB 0.9800 .
C8A H8AC 0.9800 .

loop_
_geom_hbond_atom_site_label_D
_geom_hbond_atom_site_label_H
_geom_hbond_atom_site_label_A
_geom_hbond_distance_DH
_geom_hbond_distance_HA
_geom_hbond_distance_DA
_geom_hbond_angle_DHA
_geom_hbond_site_symmetry_A
_geom_hbond_publ_flag
N1B H1BA N2A 0.88 2.14 2.999(2) 166.4 . yes
N1B H1BB N1A 0.88 2.38 3.229(2) 161.6 8_665 yes
N1A H1AA N2B 0.83(3) 2.06(3) 2.884(3) 177(3) . yes

loop_
_geom_torsion_atom_site_label_1
_geom_torsion_atom_site_label_2
_geom_torsion_atom_site_label_3
_geom_torsion_atom_site_label_4
_geom_torsion
_geom_torsion_site_symmetry_1
_geom_torsion_site_symmetry_2
_geom_torsion_site_symmetry_3
_geom_torsion_site_symmetry_4
S1B C2B C3B N2B -0.3(2) . . . .
S1B C2B C3B C4B -178.71(16) . . . .
S1B C2B C7B C6B 178.50(17) . . . .
O1B C6B C7B C2B -176.00(19) . . . .
N2B C3B C4B C5B -177.9(2) . . . .
C1B S1B C2B C3B 1.10(15) . . . .
C1B S1B C2B C7B -178.7(2) . . . .
C1B N2B C3B C2B -1.1(2) . . . .
C1B N2B C3B C4B 177.24(19) . . . .
C2B S1B C1B N1B 177.03(17) . . . .
C2B S1B C1B N2B -1.84(16) . . . .
C2B C3B C4B C5B 0.4(3) . . . .
C3B N2B C1B S1B 2.0(2) . . . .
C3B N2B C1B N1B -176.85(18) . . . .
C3B C2B C7B C6B -1.2(3) . . . .
C3B C4B C5B C6B -1.5(3) . . . .
C4B C5B C6B O1B 177.3(2) . . . .
C4B C5B C6B C7B 1.4(4) . . . .
C5B C6B C7B C2B 0.0(3) . . . .
C6B O1B C8B F1B 66.7(4) . . . .
C6B O1B C8B F1C 21.5(9) . . . .
C6B O1B C8B F2C -90.8(6) . . . .
C6B O1B C8B F2B -47.6(5) . . . .
C6B O1B C8B F3B 177.6(4) . . . .
C6B O1B C8B F3C 168.0(5) . . . .
C7B C2B C3B N2B 179.50(19) . . . .
C7B C2B C3B C4B 1.1(3) . . . .
C8B O1B C6B C5B 75.4(3) . . . .
C8B O1B C6B C7B -108.4(3) . . . .
S1A C2A C3A N2A -0.4(2) . . . .
S1A C2A C3A C4A 178.21(14) . . . .
S1A C2A C7A C6A -177.93(15) . . . .
O1A C6A C7A C2A 179.09(18) . . . .
N2A C3A C4A C5A 178.79(18) . . . .
C1A S1A C2A C3A -0.17(14) . . . .
C1A S1A C2A C7A 178.32(18) . . . .
C1A N2A C3A C2A 1.0(2) . . . .
C1A N2A C3A C4A -177.53(18) . . . .
C2A S1A C1A N1A -179.86(17) . . . .
C2A S1A C1A N2A 0.76(15) . . . .
C2A C3A C4A C5A 0.3(3) . . . .
C3A N2A C1A S1A -1.1(2) . . . .
C3A N2A C1A N1A 179.55(17) . . . .
C3A C2A C7A C6A 0.4(3) . . . .
C3A C4A C5A C6A -0.3(3) . . . .
C4A C5A C6A O1A -179.16(18) . . . .
C4A C5A C6A C7A 0.3(3) . . . .
C5A C6A C7A C2A -0.3(3) . . . .
C6A O1A C8A F1A -174.5(6) . . . .
C6A O1A C8A F2A -50.8(7) . . . .
C6A O1A C8A F3A 72.9(6) . . . .
C7A C2A C3A N2A -178.98(17) . . . .
C7A C2A C3A C4A -0.4(3) . . . .
C8A O1A C6A C5A -171.3(2) . . . .
C8A O1A C6A C7A 9.2(3) . . . .

_cod_database_fobs_code 4519504
